data_4033013
loop_
_publ_author_name
'Hurtley, Anna E.'
'Stone, Elizabeth A.'
'Metrano, Anthony J.'
'Miller, Scott J.'

_publ_section_title
;
 Desymmetrization of Diarylmethylamido Bis(phenols) through
 Peptide-Catalyzed Bromination: Enantiodivergence as a Consequence of a 2
 amu Alteration at an Achiral Residue within the Catalyst.
;
_journal_issue 21
_journal_name_full 'The Journal of organic chemistry'
_journal_page_first 11326
_journal_page_last 11336
_journal_paper_doi 10.1021/acs.joc.7b02339
_journal_volume 82
_journal_year 2017
_chemical_formula_moiety 'C34 H35 N3 O5'
_chemical_formula_sum 'C34 H35 N3 O5'
_chemical_formula_weight 565.65
_space_group_crystal_system monoclinic
_space_group_IT_number 14
_space_group_name_Hall '-P 2yn'
_space_group_name_H-M_alt 'P 1 21/n 1'
_symmetry_space_group_name_Hall '-P 2yn'
_symmetry_space_group_name_H-M 'P 1 21/n 1'
_atom_sites_solution_hydrogens mixed
_atom_sites_solution_primary SHELXT
_atom_sites_solution_secondary difmap
_audit_creation_method SHELXL-2014/7
_cell_angle_alpha 90
_cell_angle_beta 102.1720(10)
_cell_angle_gamma 90
_cell_formula_units_Z 4
_cell_length_a 11.5153(8)
_cell_length_b 14.7212(10)
_cell_length_c 17.6408(12)
_cell_measurement_reflns_used 556
_cell_measurement_temperature 93(2)
_cell_measurement_theta_max 68.3
_cell_measurement_theta_min 2.6
_cell_volume 2923.2(3)
_computing_cell_refinement 'CrystalClear-SM Expert 2.0 r15 (Rigaku, 2011)'
_computing_data_collection 'CrystalClear-SM Expert 2.0 r15 (Rigaku, 2011)'
_computing_data_reduction 'CrystalClear-SM Expert 2.0 r15 (Rigaku, 2011)'
_computing_molecular_graphics
; 
Dolomanov, O.V.; Bourhis, L.J.; Gildea, R.J.; Howard, J.A.K.; Puschmann, H., 
OLEX2: A complete structure solution, refinement and analysis program 
(2009). J. Appl. Cryst., 42, 339-341. 
;
_computing_publication_material 'CIFTAB-2014/2 (Sheldrick, 2014)'
_computing_structure_refinement 'SHELXL-2014/7 (Sheldrick, 2014)'
_computing_structure_solution 'SHELXT-2014/5 (Sheldrick, 2014)'
_diffrn_ambient_temperature 93(2)
_diffrn_detector_area_resol_mean 22.2
_diffrn_measured_fraction_theta_full 0.999
_diffrn_measured_fraction_theta_max 0.995
_diffrn_measurement_device_type 'Rigaku Saturn 944+ CCD'
_diffrn_measurement_method \w
_diffrn_radiation_source 'microfocus rotating anode'
_diffrn_radiation_type CuK\a
_diffrn_radiation_wavelength 1.54178
_diffrn_reflns_av_R_equivalents 0.0444
_diffrn_reflns_av_unetI/netI 0.0135
_diffrn_reflns_Laue_measured_fraction_full 0.999
_diffrn_reflns_Laue_measured_fraction_max 0.995
_diffrn_reflns_limit_h_max 13
_diffrn_reflns_limit_h_min -13
_diffrn_reflns_limit_k_max 17
_diffrn_reflns_limit_k_min -17
_diffrn_reflns_limit_l_max 21
_diffrn_reflns_limit_l_min -21
_diffrn_reflns_number 103901
_diffrn_reflns_point_group_measured_fraction_full 0.999
_diffrn_reflns_point_group_measured_fraction_max 0.995
_diffrn_reflns_theta_full 67.679
_diffrn_reflns_theta_max 67.947
_diffrn_reflns_theta_min 3.948
_exptl_absorpt_coefficient_mu 0.700
_exptl_absorpt_correction_T_max 1.000
_exptl_absorpt_correction_T_min 0.910
_exptl_absorpt_correction_type multi-scan
_exptl_absorpt_process_details 'Jacobson, R. (1998) Private Communication'
_exptl_crystal_colour Colorless
_exptl_crystal_density_diffrn 1.285
_exptl_crystal_density_method 'not measured'
_exptl_crystal_description Plate
_exptl_crystal_F_000 1200
_exptl_crystal_size_max 0.200
_exptl_crystal_size_mid 0.200
_exptl_crystal_size_min 0.020
_refine_diff_density_max 0.199
_refine_diff_density_min -0.185
_refine_diff_density_rms 0.032
_refine_ls_extinction_method none
_refine_ls_goodness_of_fit_ref 1.070
_refine_ls_hydrogen_treatment mixed
_refine_ls_matrix_type full
_refine_ls_number_parameters 396
_refine_ls_number_reflns 5291
_refine_ls_number_restraints 0
_refine_ls_restrained_S_all 1.070
_refine_ls_R_factor_all 0.0345
_refine_ls_R_factor_gt 0.0302
_refine_ls_shift/su_max 0.001
_refine_ls_shift/su_mean 0.000
_refine_ls_structure_factor_coef Fsqd
_refine_ls_weighting_details 'w=1/[\s^2^(Fo^2^)+(0.0415P)^2^+0.6349P] where P=(Fo^2^+2Fc^2^)/3'
_refine_ls_weighting_scheme calc
_refine_ls_wR_factor_gt 0.0783
_refine_ls_wR_factor_ref 0.0801
_reflns_Friedel_coverage 0.000
_reflns_number_gt 4633
_reflns_number_total 5291
_reflns_threshold_expression 'I > 2\s(I)'
_cod_data_source_file jo7b02339_si_002.cif
_cod_data_source_block 007-16116
_cod_depositor_comments 'Adding full bibliography for 4033013--4033014.cif.'
_cod_database_code 4033013
_shelx_shelxl_version_number 2014/7
_shelx_space_group_comment
; 
The symmetry employed for this shelxl refinement is uniquely defined 
by the following loop, which should always be used as a source of 
symmetry information in preference to the above space-group names. 
They are only intended as comments. 
;
_shelx_estimated_absorpt_t_min 0.873
_shelx_estimated_absorpt_t_max 0.986

loop_
_space_group_symop_operation_xyz
'x, y, z'
'-x+1/2, y+1/2, -z+1/2'
'-x, -y, -z'
'x-1/2, -y-1/2, z-1/2'

loop_
_atom_site_label
_atom_site_type_symbol
_atom_site_fract_x
_atom_site_fract_y
_atom_site_fract_z
_atom_site_U_iso_or_equiv
_atom_site_adp_type
_atom_site_occupancy
_atom_site_site_symmetry_order
_atom_site_calc_flag
_atom_site_refinement_flags_posn
_atom_site_refinement_flags_adp
O1 O 0.89067(8) 0.18597(5) 0.43883(5) 0.0333(2) Uani 1 1 d . .
H1 H 0.8610(16) 0.1736(12) 0.4847(11) 0.064(5) Uiso 1 1 d . .
O2 O 0.79316(8) 0.19983(5) 0.55268(5) 0.0346(2) Uani 1 1 d . .
O3 O 0.99595(7) 0.80192(5) 0.28715(6) 0.0353(2) Uani 1 1 d . .
H3 H 1.0011(16) 0.7993(12) 0.2298(11) 0.068(5) Uiso 1 1 d . .
O4 O 0.97974(8) 0.75310(6) 0.15036(5) 0.0361(2) Uani 1 1 d . .
O5 O 0.50885(7) 0.64262(5) 0.26346(4) 0.02452(17) Uani 1 1 d . .
N1 N 0.74445(9) 0.33427(6) 0.59679(5) 0.0289(2) Uani 1 1 d . .
N2 N 0.92691(9) 0.61214(6) 0.10917(6) 0.0280(2) Uani 1 1 d . .
N3 N 0.58888(8) 0.50454(6) 0.25743(5) 0.01967(19) Uani 1 1 d . .
H3A H 0.5804(11) 0.4496(9) 0.2373(7) 0.028(3) Uiso 1 1 d . .
C1 C 0.67863(9) 0.52080(7) 0.32803(6) 0.0198(2) Uani 1 1 d . .
H1A H 0.6370 0.5456 0.3679 0.024 Uiso 1 1 calc R U
C2 C 0.73644(9) 0.43185(7) 0.35897(6) 0.0202(2) Uani 1 1 d . .
C3 C 0.72871(9) 0.40163(7) 0.43176(6) 0.0211(2) Uani 1 1 d . .
H3B H 0.6853 0.4367 0.4615 0.025 Uiso 1 1 calc R U
C4 C 0.78310(9) 0.32062(7) 0.46333(6) 0.0225(2) Uani 1 1 d . .
C5 C 0.84206(10) 0.26789(7) 0.41624(6) 0.0244(2) Uani 1 1 d . .
C6 C 0.85111(10) 0.29883(7) 0.34286(6) 0.0255(2) Uani 1 1 d . .
H6 H 0.8927 0.2637 0.3120 0.031 Uiso 1 1 calc R U
C7 C 0.79998(9) 0.38001(7) 0.31511(6) 0.0235(2) Uani 1 1 d . .
H7 H 0.8079 0.4011 0.2656 0.028 Uiso 1 1 calc R U
C8 C 0.77483(10) 0.28267(7) 0.54052(7) 0.0256(2) Uani 1 1 d . .
C9 C 0.72951(13) 0.28932(9) 0.66876(8) 0.0416(3) Uani 1 1 d . .
H9A H 0.7208 0.2237 0.6600 0.062 Uiso 1 1 calc R U
H9B H 0.6584 0.3132 0.6841 0.062 Uiso 1 1 calc R U
H9C H 0.7994 0.3012 0.7100 0.062 Uiso 1 1 calc R U
C10 C 0.74323(11) 0.43167(8) 0.59893(6) 0.0273(2) Uani 1 1 d . .
C11 C 0.84655(12) 0.48043(9) 0.60321(7) 0.0368(3) Uani 1 1 d . .
H11 H 0.9199 0.4501 0.6053 0.044 Uiso 1 1 calc R U
C12 C 0.84163(15) 0.57528(10) 0.60447(8) 0.0495(4) Uani 1 1 d . .
H12 H 0.9119 0.6098 0.6065 0.059 Uiso 1 1 calc R U
C13 C 0.73490(16) 0.61903(9) 0.60273(8) 0.0503(4) Uani 1 1 d . .
H13 H 0.7322 0.6835 0.6032 0.060 Uiso 1 1 calc R U
C14 C 0.63260(14) 0.56982(9) 0.60025(7) 0.0419(3) Uani 1 1 d . .
H14 H 0.5596 0.6002 0.5997 0.050 Uiso 1 1 calc R U
C15 C 0.63635(12) 0.47617(8) 0.59864(7) 0.0322(3) Uani 1 1 d . .
H15 H 0.5660 0.4420 0.5973 0.039 Uiso 1 1 calc R U
C16 C 0.77022(9) 0.59106(7) 0.31557(6) 0.0204(2) Uani 1 1 d . .
C17 C 0.82146(10) 0.64738(7) 0.37752(7) 0.0257(2) Uani 1 1 d . .
H17 H 0.8021 0.6388 0.4268 0.031 Uiso 1 1 calc R U
C18 C 0.89966(10) 0.71517(8) 0.36803(7) 0.0290(3) Uani 1 1 d . .
H18 H 0.9331 0.7533 0.4105 0.035 Uiso 1 1 calc R U
C19 C 0.92981(9) 0.72792(7) 0.29638(7) 0.0262(2) Uani 1 1 d . .
C20 C 0.88996(9) 0.66614(7) 0.23557(6) 0.0233(2) Uani 1 1 d . .
C21 C 0.80620(9) 0.60032(7) 0.24615(6) 0.0212(2) Uani 1 1 d . .
H21 H 0.7735 0.5611 0.2043 0.025 Uiso 1 1 calc R U
C22 C 0.93437(10) 0.67880(7) 0.16287(7) 0.0263(2) Uani 1 1 d . .
C23 C 0.97071(12) 0.63288(9) 0.03835(8) 0.0384(3) Uani 1 1 d . .
H23A H 1.0564 0.6213 0.0477 0.058 Uiso 1 1 calc R U
H23B H 0.9552 0.6969 0.0245 0.058 Uiso 1 1 calc R U
H23C H 0.9297 0.5943 -0.0042 0.058 Uiso 1 1 calc R U
C24 C 0.91735(10) 0.51676(7) 0.12434(6) 0.0239(2) Uani 1 1 d . .
C25 C 1.00294(10) 0.47368(8) 0.17963(7) 0.0272(2) Uani 1 1 d . .
H25 H 1.0653 0.5078 0.2107 0.033 Uiso 1 1 calc R U
C26 C 0.99701(11) 0.38030(8) 0.18932(7) 0.0308(3) Uani 1 1 d . .
H26 H 1.0557 0.3506 0.2272 0.037 Uiso 1 1 calc R U
C27 C 0.90666(12) 0.33017(8) 0.14445(7) 0.0320(3) Uani 1 1 d . .
H27 H 0.9034 0.2662 0.1509 0.038 Uiso 1 1 calc R U
C28 C 0.82084(12) 0.37395(8) 0.08995(7) 0.0327(3) Uani 1 1 d . .
H28 H 0.7578 0.3399 0.0595 0.039 Uiso 1 1 calc R U
C29 C 0.82618(10) 0.46707(8) 0.07945(6) 0.0283(2) Uani 1 1 d . .
H29 H 0.7675 0.4966 0.0416 0.034 Uiso 1 1 calc R U
C30 C 0.50670(9) 0.56889(7) 0.23047(6) 0.0187(2) Uani 1 1 d . .
C31 C 0.41089(9) 0.54464(7) 0.15899(6) 0.0209(2) Uani 1 1 d . .
C32 C 0.35079(10) 0.63233(8) 0.12453(7) 0.0282(3) Uani 1 1 d . .
H32A H 0.3192 0.6648 0.1643 0.042 Uiso 1 1 calc R U
H32B H 0.2857 0.6176 0.0808 0.042 Uiso 1 1 calc R U
H32C H 0.4090 0.6707 0.1065 0.042 Uiso 1 1 calc R U
C33 C 0.31825(10) 0.48382(8) 0.18565(7) 0.0266(2) Uani 1 1 d . .
H33A H 0.3563 0.4275 0.2078 0.040 Uiso 1 1 calc R U
H33B H 0.2543 0.4694 0.1411 0.040 Uiso 1 1 calc R U
H33C H 0.2852 0.5159 0.2250 0.040 Uiso 1 1 calc R U
C34 C 0.46459(10) 0.49478(8) 0.09806(6) 0.0244(2) Uani 1 1 d . .
H34A H 0.5293 0.5312 0.0856 0.037 Uiso 1 1 calc R U
H34B H 0.4031 0.4856 0.0510 0.037 Uiso 1 1 calc R U
H34C H 0.4956 0.4357 0.1187 0.037 Uiso 1 1 calc R U

loop_
_atom_site_aniso_label
_atom_site_aniso_U_11
_atom_site_aniso_U_22
_atom_site_aniso_U_33
_atom_site_aniso_U_23
_atom_site_aniso_U_13
_atom_site_aniso_U_12
O1 0.0417(5) 0.0245(4) 0.0363(5) 0.0050(3) 0.0144(4) 0.0134(4)
O2 0.0472(5) 0.0245(4) 0.0348(5) 0.0080(3) 0.0147(4) 0.0097(4)
O3 0.0319(5) 0.0224(4) 0.0530(6) -0.0057(4) 0.0121(4) -0.0085(3)
O4 0.0383(5) 0.0252(4) 0.0484(5) 0.0057(4) 0.0176(4) -0.0060(4)
O5 0.0255(4) 0.0218(4) 0.0257(4) -0.0038(3) 0.0040(3) 0.0023(3)
N1 0.0358(5) 0.0268(5) 0.0279(5) 0.0072(4) 0.0156(4) 0.0080(4)
N2 0.0308(5) 0.0268(5) 0.0291(5) 0.0043(4) 0.0126(4) -0.0014(4)
N3 0.0195(4) 0.0178(4) 0.0210(4) -0.0018(3) 0.0026(4) 0.0000(3)
C1 0.0200(5) 0.0210(5) 0.0186(5) -0.0012(4) 0.0048(4) 0.0015(4)
C2 0.0180(5) 0.0197(5) 0.0223(5) -0.0011(4) 0.0028(4) -0.0005(4)
C3 0.0196(5) 0.0210(5) 0.0232(5) -0.0017(4) 0.0057(4) 0.0012(4)
C4 0.0213(5) 0.0220(5) 0.0243(5) 0.0004(4) 0.0049(4) 0.0006(4)
C5 0.0232(5) 0.0200(5) 0.0295(6) -0.0003(4) 0.0046(4) 0.0031(4)
C6 0.0252(6) 0.0244(6) 0.0280(6) -0.0037(4) 0.0082(5) 0.0036(4)
C7 0.0238(5) 0.0252(5) 0.0219(5) -0.0003(4) 0.0059(4) 0.0008(4)
C8 0.0236(5) 0.0238(6) 0.0300(6) 0.0044(4) 0.0074(5) 0.0046(4)
C9 0.0550(8) 0.0393(7) 0.0387(7) 0.0163(6) 0.0285(6) 0.0173(6)
C10 0.0367(6) 0.0272(6) 0.0185(5) 0.0016(4) 0.0070(5) 0.0045(5)
C11 0.0365(7) 0.0431(7) 0.0274(6) 0.0027(5) -0.0009(5) -0.0020(6)
C12 0.0608(10) 0.0457(8) 0.0359(7) -0.0034(6) -0.0036(7) -0.0212(7)
C13 0.0829(12) 0.0286(7) 0.0353(7) -0.0065(6) 0.0033(7) 0.0007(7)
C14 0.0625(9) 0.0333(7) 0.0316(7) -0.0023(5) 0.0138(6) 0.0142(6)
C15 0.0399(7) 0.0324(6) 0.0271(6) 0.0008(5) 0.0137(5) 0.0076(5)
C16 0.0180(5) 0.0177(5) 0.0241(5) -0.0002(4) 0.0015(4) 0.0034(4)
C17 0.0245(6) 0.0267(6) 0.0250(6) -0.0041(4) 0.0036(4) 0.0017(4)
C18 0.0252(6) 0.0254(6) 0.0342(6) -0.0096(5) 0.0011(5) -0.0015(5)
C19 0.0185(5) 0.0189(5) 0.0403(7) -0.0022(5) 0.0042(5) -0.0002(4)
C20 0.0190(5) 0.0193(5) 0.0312(6) 0.0015(4) 0.0042(4) 0.0029(4)
C21 0.0197(5) 0.0189(5) 0.0245(5) -0.0009(4) 0.0032(4) 0.0014(4)
C22 0.0206(5) 0.0235(6) 0.0351(6) 0.0051(5) 0.0068(5) 0.0003(4)
C23 0.0452(8) 0.0386(7) 0.0368(7) 0.0077(5) 0.0211(6) -0.0012(6)
C24 0.0246(5) 0.0259(6) 0.0236(5) 0.0008(4) 0.0106(4) 0.0007(4)
C25 0.0207(5) 0.0338(6) 0.0277(6) -0.0020(5) 0.0065(5) 0.0026(4)
C26 0.0330(6) 0.0337(6) 0.0268(6) 0.0036(5) 0.0092(5) 0.0120(5)
C27 0.0480(7) 0.0252(6) 0.0264(6) 0.0010(5) 0.0159(5) 0.0022(5)
C28 0.0419(7) 0.0330(6) 0.0236(6) -0.0023(5) 0.0076(5) -0.0091(5)
C29 0.0289(6) 0.0332(6) 0.0218(5) 0.0035(5) 0.0032(5) -0.0001(5)
C30 0.0184(5) 0.0194(5) 0.0202(5) 0.0010(4) 0.0081(4) -0.0012(4)
C31 0.0196(5) 0.0219(5) 0.0209(5) 0.0002(4) 0.0037(4) 0.0002(4)
C32 0.0286(6) 0.0287(6) 0.0252(6) 0.0015(5) 0.0009(5) 0.0050(5)
C33 0.0202(5) 0.0309(6) 0.0290(6) -0.0023(5) 0.0056(5) -0.0034(4)
C34 0.0254(6) 0.0269(6) 0.0208(5) -0.0018(4) 0.0047(4) -0.0010(4)

loop_
_atom_type_symbol
_atom_type_description
_atom_type_scat_dispersion_real
_atom_type_scat_dispersion_imag
_atom_type_scat_source
C C 0.0181 0.0091 'International Tables Vol C Tables 4.2.6.8 and 6.1.1.4'
H H 0.0000 0.0000 'International Tables Vol C Tables 4.2.6.8 and 6.1.1.4'
N N 0.0311 0.0180 'International Tables Vol C Tables 4.2.6.8 and 6.1.1.4'
O O 0.0492 0.0322 'International Tables Vol C Tables 4.2.6.8 and 6.1.1.4'

loop_
_geom_angle_atom_site_label_1
_geom_angle_atom_site_label_2
_geom_angle_atom_site_label_3
_geom_angle
C5 O1 H1 102.6(11)
C19 O3 H3 103.8(10)
C8 N1 C10 125.86(9)
C8 N1 C9 118.37(10)
C10 N1 C9 115.00(9)
C22 N2 C24 125.00(9)
C22 N2 C23 117.40(10)
C24 N2 C23 114.40(9)
C30 N3 C1 120.12(9)
C30 N3 H3A 119.4(8)
C1 N3 H3A 119.5(8)
N3 C1 C2 110.07(8)
N3 C1 C16 111.99(8)
C2 C1 C16 111.88(8)
N3 C1 H1A 107.6
C2 C1 H1A 107.6
C16 C1 H1A 107.6
C3 C2 C7 118.89(10)
C3 C2 C1 120.24(9)
C7 C2 C1 120.86(9)
C2 C3 C4 122.10(10)
C2 C3 H3B 119.0
C4 C3 H3B 119.0
C3 C4 C5 117.57(10)
C3 C4 C8 124.73(10)
C5 C4 C8 117.52(9)
O1 C5 C6 117.15(10)
O1 C5 C4 122.50(10)
C6 C5 C4 120.35(10)
C7 C6 C5 120.20(10)
C7 C6 H6 119.9
C5 C6 H6 119.9
C6 C7 C2 120.78(10)
C6 C7 H7 119.6
C2 C7 H7 119.6
O2 C8 N1 118.87(10)
O2 C8 C4 118.76(10)
N1 C8 C4 122.34(10)
N1 C9 H9A 109.5
N1 C9 H9B 109.5
H9A C9 H9B 109.5
N1 C9 H9C 109.5
H9A C9 H9C 109.5
H9B C9 H9C 109.5
C11 C10 C15 120.47(12)
C11 C10 N1 120.60(11)
C15 C10 N1 118.91(11)
C10 C11 C12 118.93(13)
C10 C11 H11 120.5
C12 C11 H11 120.5
C13 C12 C11 120.26(14)
C13 C12 H12 119.9
C11 C12 H12 119.9
C14 C13 C12 120.45(13)
C14 C13 H13 119.8
C12 C13 H13 119.8
C13 C14 C15 119.77(14)
C13 C14 H14 120.1
C15 C14 H14 120.1
C14 C15 C10 120.08(13)
C14 C15 H15 120.0
C10 C15 H15 120.0
C21 C16 C17 118.59(10)
C21 C16 C1 122.74(9)
C17 C16 C1 118.66(9)
C18 C17 C16 120.86(11)
C18 C17 H17 119.6
C16 C17 H17 119.6
C17 C18 C19 120.16(10)
C17 C18 H18 119.9
C19 C18 H18 119.9
O3 C19 C18 118.06(10)
O3 C19 C20 121.86(11)
C18 C19 C20 120.08(10)
C21 C20 C19 117.80(10)
C21 C20 C22 124.74(10)
C19 C20 C22 117.36(10)
C16 C21 C20 121.89(10)
C16 C21 H21 119.1
C20 C21 H21 119.1
O4 C22 N2 118.51(10)
O4 C22 C20 119.54(10)
N2 C22 C20 121.96(9)
N2 C23 H23A 109.5
N2 C23 H23B 109.5
H23A C23 H23B 109.5
N2 C23 H23C 109.5
H23A C23 H23C 109.5
H23B C23 H23C 109.5
C29 C24 C25 120.15(10)
C29 C24 N2 119.24(10)
C25 C24 N2 120.46(10)
C24 C25 C26 119.58(11)
C24 C25 H25 120.2
C26 C25 H25 120.2
C27 C26 C25 120.61(11)
C27 C26 H26 119.7
C25 C26 H26 119.7
C26 C27 C28 119.39(11)
C26 C27 H27 120.3
C28 C27 H27 120.3
C27 C28 C29 120.53(11)
C27 C28 H28 119.7
C29 C28 H28 119.7
C24 C29 C28 119.74(11)
C24 C29 H29 120.1
C28 C29 H29 120.1
O5 C30 N3 120.61(9)
O5 C30 C31 122.30(9)
N3 C30 C31 117.08(9)
C32 C31 C30 108.51(9)
C32 C31 C34 109.93(9)
C30 C31 C34 111.17(8)
C32 C31 C33 109.12(9)
C30 C31 C33 108.00(8)
C34 C31 C33 110.07(9)
C31 C32 H32A 109.5
C31 C32 H32B 109.5
H32A C32 H32B 109.5
C31 C32 H32C 109.5
H32A C32 H32C 109.5
H32B C32 H32C 109.5
C31 C33 H33A 109.5
C31 C33 H33B 109.5
H33A C33 H33B 109.5
C31 C33 H33C 109.5
H33A C33 H33C 109.5
H33B C33 H33C 109.5
C31 C34 H34A 109.5
C31 C34 H34B 109.5
H34A C34 H34B 109.5
C31 C34 H34C 109.5
H34A C34 H34C 109.5
H34B C34 H34C 109.5

loop_
_geom_bond_atom_site_label_1
_geom_bond_atom_site_label_2
_geom_bond_distance
O1 C5 1.3536(13)
O1 H1 0.961(19)
O2 C8 1.2486(14)
O3 C19 1.3585(13)
O3 H3 1.026(19)
O4 C22 1.2517(14)
O5 C30 1.2293(12)
N1 C8 1.3532(15)
N1 C10 1.4345(15)
N1 C9 1.4736(15)
N2 C22 1.3540(15)
N2 C24 1.4379(14)
N2 C23 1.4745(15)
N3 C30 1.3525(13)
N3 C1 1.4608(13)
N3 H3A 0.881(14)
C1 C2 1.5175(14)
C1 C16 1.5258(14)
C1 H1A 1.0000
C2 C3 1.3795(15)
C2 C7 1.3982(15)
C3 C4 1.4062(15)
C3 H3B 0.9500
C4 C5 1.4112(15)
C4 C8 1.4933(15)
C5 C6 1.3968(16)
C6 C7 1.3758(15)
C6 H6 0.9500
C7 H7 0.9500
C9 H9A 0.9800
C9 H9B 0.9800
C9 H9C 0.9800
C10 C11 1.3778(18)
C10 C15 1.3933(17)
C11 C12 1.398(2)
C11 H11 0.9500
C12 C13 1.382(2)
C12 H12 0.9500
C13 C14 1.376(2)
C13 H13 0.9500
C14 C15 1.3797(18)
C14 H14 0.9500
C15 H15 0.9500
C16 C21 1.3799(15)
C16 C17 1.3993(15)
C17 C18 1.3779(16)
C17 H17 0.9500
C18 C19 1.3923(17)
C18 H18 0.9500
C19 C20 1.4074(16)
C20 C21 1.4071(15)
C20 C22 1.4892(16)
C21 H21 0.9500
C23 H23A 0.9800
C23 H23B 0.9800
C23 H23C 0.9800
C24 C29 1.3834(16)
C24 C25 1.3855(16)
C25 C26 1.3887(17)
C25 H25 0.9500
C26 C27 1.3806(18)
C26 H26 0.9500
C27 C28 1.3841(18)
C27 H27 0.9500
C28 C29 1.3864(17)
C28 H28 0.9500
C29 H29 0.9500
C30 C31 1.5324(14)
C31 C32 1.5289(15)
C31 C34 1.5351(15)
C31 C33 1.5402(14)
C32 H32A 0.9800
C32 H32B 0.9800
C32 H32C 0.9800
C33 H33A 0.9800
C33 H33B 0.9800
C33 H33C 0.9800
C34 H34A 0.9800
C34 H34B 0.9800
C34 H34C 0.9800

loop_
_geom_hbond_atom_site_label_D
_geom_hbond_atom_site_label_H
_geom_hbond_atom_site_label_A
_geom_hbond_distance_DH
_geom_hbond_distance_HA
_geom_hbond_distance_DA
_geom_hbond_angle_DHA
_geom_hbond_site_symmetry_A
O1 H1 O2 0.961(19) 1.609(19) 2.5074(12) 153.8(16) .
O3 H3 O4 1.026(19) 1.53(2) 2.4869(13) 152.6(17) .
N3 H3A O3 0.881(14) 2.350(14) 3.1852(12) 158.3(11) 2_645

loop_
_geom_torsion_atom_site_label_1
_geom_torsion_atom_site_label_2
_geom_torsion_atom_site_label_3
_geom_torsion_atom_site_label_4
_geom_torsion
C30 N3 C1 C2 163.76(9)
C30 N3 C1 C16 -71.11(11)
N3 C1 C2 C3 -119.14(10)
C16 C1 C2 C3 115.67(10)
N3 C1 C2 C7 61.99(12)
C16 C1 C2 C7 -63.20(12)
C7 C2 C3 C4 0.28(16)
C1 C2 C3 C4 -178.61(9)
C2 C3 C4 C5 -3.02(16)
C2 C3 C4 C8 -177.91(10)
C3 C4 C5 O1 -175.59(10)
C8 C4 C5 O1 -0.33(16)
C3 C4 C5 C6 3.67(16)
C8 C4 C5 C6 178.93(10)
O1 C5 C6 C7 177.67(10)
C4 C5 C6 C7 -1.63(17)
C5 C6 C7 C2 -1.23(16)
C3 C2 C7 C6 1.91(16)
C1 C2 C7 C6 -179.21(10)
C10 N1 C8 O2 166.90(11)
C9 N1 C8 O2 -2.53(17)
C10 N1 C8 C4 -15.28(18)
C9 N1 C8 C4 175.29(11)
C3 C4 C8 O2 157.86(11)
C5 C4 C8 O2 -17.02(16)
C3 C4 C8 N1 -19.96(17)
C5 C4 C8 N1 165.16(10)
C8 N1 C10 C11 -62.75(16)
C9 N1 C10 C11 106.99(13)
C8 N1 C10 C15 118.89(13)
C9 N1 C10 C15 -71.37(14)
C15 C10 C11 C12 -2.24(18)
N1 C10 C11 C12 179.43(11)
C10 C11 C12 C13 1.0(2)
C11 C12 C13 C14 0.4(2)
C12 C13 C14 C15 -0.7(2)
C13 C14 C15 C10 -0.48(19)
C11 C10 C15 C14 1.98(17)
N1 C10 C15 C14 -179.66(10)
N3 C1 C16 C21 -33.25(13)
C2 C1 C16 C21 90.88(11)
N3 C1 C16 C17 147.92(9)
C2 C1 C16 C17 -87.96(11)
C21 C16 C17 C18 4.71(16)
C1 C16 C17 C18 -176.41(10)
C16 C17 C18 C19 -0.67(17)
C17 C18 C19 O3 172.40(10)
C17 C18 C19 C20 -6.33(17)
O3 C19 C20 C21 -169.69(10)
C18 C19 C20 C21 8.99(15)
O3 C19 C20 C22 6.79(15)
C18 C19 C20 C22 -174.53(10)
C17 C16 C21 C20 -1.79(15)
C1 C16 C21 C20 179.37(9)
C19 C20 C21 C16 -4.96(15)
C22 C20 C21 C16 178.84(10)
C24 N2 C22 O4 157.19(11)
C23 N2 C22 O4 -1.38(16)
C24 N2 C22 C20 -23.04(17)
C23 N2 C22 C20 178.39(10)
C21 C20 C22 O4 159.00(11)
C19 C20 C22 O4 -17.21(15)
C21 C20 C22 N2 -20.76(16)
C19 C20 C22 N2 163.02(10)
C22 N2 C24 C29 127.19(12)
C23 N2 C24 C29 -73.68(13)
C22 N2 C24 C25 -57.21(15)
C23 N2 C24 C25 101.92(12)
C29 C24 C25 C26 0.42(16)
N2 C24 C25 C26 -175.14(10)
C24 C25 C26 C27 -0.05(17)
C25 C26 C27 C28 -0.65(17)
C26 C27 C28 C29 1.00(17)
C25 C24 C29 C28 -0.07(16)
N2 C24 C29 C28 175.54(10)
C27 C28 C29 C24 -0.64(17)
C1 N3 C30 O5 2.37(14)
C1 N3 C30 C31 -176.33(8)
O5 C30 C31 C32 17.44(13)
N3 C30 C31 C32 -163.89(9)
O5 C30 C31 C34 138.44(10)
N3 C30 C31 C34 -42.89(12)
O5 C30 C31 C33 -100.72(11)
N3 C30 C31 C33 77.95(11)
